data_2104056
loop_
_publ_author_name
'Daszkiewicz, Marek'
'Gulay, Lubomir D.'
'Shemet, Vasylyna Ya.'

_publ_section_title
;
 Crystal architecture of <i>R</i>~2~SnS~5~ (<i>R</i> = Pr, Nd, Gd and
 Tb): crystal structure relationships in chalcogenides
;
_journal_issue 2
_journal_name_full 'Acta Crystallographica Section B'
_journal_page_first 172
_journal_page_last 176
_journal_paper_doi 10.1107/S0108768108004175
_journal_volume 64
_journal_year 2008
_chemical_formula_moiety 'S5 Sn Tb2'
_chemical_formula_sum 'S5 Sn Tb2'
_chemical_formula_weight 596.83
_chemical_name_systematic
;
 ?
;
_space_group_IT_number 55
_symmetry_cell_setting orthorhombic
_symmetry_space_group_name_Hall '-P 2 2ab'
_symmetry_space_group_name_H-M 'P b a m'
_atom_sites_solution_primary direct
_atom_sites_solution_secondary difmap
_audit_creation_method SHELXL-97
_cell_angle_alpha 90.00
_cell_angle_beta 90.00
_cell_angle_gamma 90.00
_cell_formula_units_Z 2
_cell_length_a 7.717(2)
_cell_length_b 11.2460(15)
_cell_length_c 3.8056(8)
_cell_measurement_reflns_used 436
_cell_measurement_temperature 293(2)
_cell_measurement_theta_max 28.27
_cell_measurement_theta_min 3.62
_cell_volume 330.27(12)
_computing_cell_refinement 'CrysAlis 1.171.32.6'
_computing_data_collection 'CrysAlis 1.171.32.6'
_computing_data_reduction 'CrysAlis 1.171.32.6'
_computing_structure_refinement 'SHELXL-97 (Sheldrick, 1997)'
_computing_structure_solution 'SHELXS-97 (Sheldrick, 1990)'
_diffrn_ambient_temperature 293(2)
_diffrn_detector_area_resol_mean '1024x1024 with blocks 2x2, 33.133pixel/mm'
_diffrn_measured_fraction_theta_full 0.989
_diffrn_measured_fraction_theta_max 0.989
_diffrn_measurement_device_type 'KUMA KM-4 with area CCD detector'
_diffrn_measurement_method \w-scan
_diffrn_radiation_monochromator graphite
_diffrn_radiation_source 'fine-focus sealed tube'
_diffrn_radiation_type MoK\a
_diffrn_radiation_wavelength 0.71073
_diffrn_reflns_av_R_equivalents 0.0417
_diffrn_reflns_av_sigmaI/netI 0.0228
_diffrn_reflns_limit_h_max 9
_diffrn_reflns_limit_h_min -10
_diffrn_reflns_limit_k_max 14
_diffrn_reflns_limit_k_min -14
_diffrn_reflns_limit_l_max 5
_diffrn_reflns_limit_l_min -5
_diffrn_reflns_number 4139
_diffrn_reflns_theta_full 28.27
_diffrn_reflns_theta_max 28.27
_diffrn_reflns_theta_min 3.62
_exptl_absorpt_coefficient_mu 26.384
_exptl_absorpt_correction_T_max 0.4222
_exptl_absorpt_correction_T_min 0.1548
_exptl_absorpt_correction_type numerical
_exptl_absorpt_process_details 'M. Mayer, CrysAlis Data Reduction Program, Oxford Diffraction Ltd, 2007'
_exptl_crystal_colour black
_exptl_crystal_density_diffrn 6.002
_exptl_crystal_density_method 'not measured'
_exptl_crystal_description prism
_exptl_crystal_F_000 520
_exptl_crystal_size_max 0.11
_exptl_crystal_size_mid 0.06
_exptl_crystal_size_min 0.03
_refine_diff_density_max 0.950
_refine_diff_density_min -1.055
_refine_ls_extinction_coef 0.0076(3)
_refine_ls_extinction_expression Fc^*^=kFc[1+0.001xFc^2^\l^3^/sin(2\q)]^-1/4^
_refine_ls_extinction_method SHELXL
_refine_ls_goodness_of_fit_ref 1.041
_refine_ls_matrix_type full
_refine_ls_number_parameters 28
_refine_ls_number_reflns 467
_refine_ls_number_restraints 0
_refine_ls_restrained_S_all 1.041
_refine_ls_R_factor_all 0.0186
_refine_ls_R_factor_gt 0.0155
_refine_ls_shift/su_max 0.000
_refine_ls_shift/su_mean 0.000
_refine_ls_structure_factor_coef Fsqd
_refine_ls_weighting_details 'calc w=1/[\s^2^(Fo^2^)+(0.0124P)^2^+0.0000P] where P=(Fo^2^+2Fc^2^)/3'
_refine_ls_weighting_scheme calc
_refine_ls_wR_factor_gt 0.0269
_refine_ls_wR_factor_ref 0.0276
_reflns_number_gt 436
_reflns_number_total 467
_reflns_threshold_expression >2sigma(I)
_cod_data_source_file bs5058.cif
_cod_data_source_block tb
_cod_original_cell_volume 330.27(13)
_cod_database_code 2104056
_cod_database_fobs_code 2104056

loop_
_symmetry_equiv_pos_as_xyz
'x, y, z'
'-x, -y, z'
'-x+1/2, y+1/2, -z'
'x+1/2, -y+1/2, -z'
'-x, -y, -z'
'x, y, -z'
'x-1/2, -y-1/2, z'
'-x-1/2, y-1/2, z'

loop_
_atom_site_type_symbol
_atom_site_label
_atom_site_fract_x
_atom_site_fract_y
_atom_site_fract_z
_atom_site_U_iso_or_equiv
_atom_site_adp_type
_atom_site_calc_flag
_atom_site_refinement_flags
_atom_site_occupancy
Tb Tb1 0.46598(3) 0.17285(2) 0.5000 0.00959(9) Uani d S 1
Sn Sn2 0.0000 0.0000 0.0000 0.00902(12) Uani d S 1
S S1 0.82826(17) 0.09314(10) 0.5000 0.0098(2) Uani d S 1
S S2 0.17306(17) 0.19510(9) 0.0000 0.0095(2) Uani d S 1
S S3 0.5000 0.0000 0.0000 0.0100(4) Uani d S 1

loop_
_atom_site_aniso_label
_atom_site_aniso_U_11
_atom_site_aniso_U_22
_atom_site_aniso_U_33
_atom_site_aniso_U_12
_atom_site_aniso_U_13
_atom_site_aniso_U_23
Tb1 0.01379(15) 0.00798(13) 0.00699(13) 0.00089(9) 0.000 0.000
Sn2 0.0134(3) 0.0072(2) 0.0065(2) -0.00044(17) 0.000 0.000
S1 0.0104(6) 0.0105(5) 0.0084(6) 0.0019(5) 0.000 0.000
S2 0.0108(6) 0.0084(5) 0.0094(6) -0.0007(4) 0.000 0.000
S3 0.0138(10) 0.0080(7) 0.0081(8) 0.0001(6) 0.000 0.000

loop_
_atom_type_symbol
_atom_type_description
_atom_type_scat_dispersion_real
_atom_type_scat_dispersion_imag
_atom_type_scat_source
S S 0.1246 0.1234 'International Tables Vol C Tables 4.2.6.8 and 6.1.1.4'
Sn Sn -0.6537 1.4246 'International Tables Vol C Tables 4.2.6.8 and 6.1.1.4'
Tb Tb -0.1723 4.1537 'International Tables Vol C Tables 4.2.6.8 and 6.1.1.4'

loop_
_geom_angle_atom_site_label_1
_geom_angle_atom_site_label_2
_geom_angle_atom_site_label_3
_geom_angle_site_symmetry_1
_geom_angle_site_symmetry_3
_geom_angle
S3 Tb1 S3 . 1_556 88.258(16)
S3 Tb1 S1 . 7_565 134.069(10)
S3 Tb1 S1 1_556 7_565 134.069(10)
S3 Tb1 S2 . 7_666 140.31(3)
S3 Tb1 S2 1_556 7_666 81.62(2)
S1 Tb1 S2 7_565 7_666 74.40(3)
S3 Tb1 S2 . 7_665 81.62(2)
S3 Tb1 S2 1_556 7_665 140.31(3)
S1 Tb1 S2 7_565 7_665 74.40(3)
S2 Tb1 S2 7_666 7_665 82.19(4)
S3 Tb1 S1 . . 72.021(17)
S3 Tb1 S1 1_556 . 72.021(17)
S1 Tb1 S1 7_565 . 129.77(4)
S2 Tb1 S1 7_666 . 68.34(3)
S2 Tb1 S1 7_665 . 68.34(3)
S3 Tb1 S2 . . 71.73(2)
S3 Tb1 S2 1_556 . 125.45(2)
S1 Tb1 S2 7_565 . 68.67(3)
S2 Tb1 S2 7_666 . 143.07(2)
S2 Tb1 S2 7_665 . 87.46(2)
S1 Tb1 S2 . . 138.73(2)
S3 Tb1 S2 . 1_556 125.45(2)
S3 Tb1 S2 1_556 1_556 71.73(2)
S1 Tb1 S2 7_565 1_556 68.67(3)
S2 Tb1 S2 7_666 1_556 87.46(2)
S2 Tb1 S2 7_665 1_556 143.07(2)
S1 Tb1 S2 . 1_556 138.73(2)
S2 Tb1 S2 . 1_556 79.84(4)
S3 Tb1 Tb1 . 1_554 45.871(8)
S3 Tb1 Tb1 1_556 1_554 134.129(8)
S1 Tb1 Tb1 7_565 1_554 90.0
S2 Tb1 Tb1 7_666 1_554 131.096(18)
S2 Tb1 Tb1 7_665 1_554 48.904(18)
S1 Tb1 Tb1 . 1_554 90.0
S2 Tb1 Tb1 . 1_554 50.08(2)
S2 Tb1 Tb1 1_556 1_554 129.92(2)
S3 Tb1 Tb1 . 1_556 134.129(8)
S3 Tb1 Tb1 1_556 1_556 45.871(8)
S1 Tb1 Tb1 7_565 1_556 90.0
S2 Tb1 Tb1 7_666 1_556 48.904(18)
S2 Tb1 Tb1 7_665 1_556 131.096(18)
S1 Tb1 Tb1 . 1_556 90.0
S2 Tb1 Tb1 . 1_556 129.92(2)
S2 Tb1 Tb1 1_556 1_556 50.08(2)
Tb1 Tb1 Tb1 1_554 1_556 180.000(17)
S3 Tb1 Tb1 . 5_656 44.129(8)
S3 Tb1 Tb1 1_556 5_656 44.129(8)
S1 Tb1 Tb1 7_565 5_656 165.70(3)
S2 Tb1 Tb1 7_666 5_656 115.75(2)
S2 Tb1 Tb1 7_665 5_656 115.75(2)
S1 Tb1 Tb1 . 5_656 64.53(2)
S2 Tb1 Tb1 . 5_656 100.70(2)
S2 Tb1 Tb1 1_556 5_656 100.70(2)
Tb1 Tb1 Tb1 1_554 5_656 90.0
Tb1 Tb1 Tb1 1_556 5_656 90.0
S1 Sn2 S1 1_454 1_455 96.80(4)
S1 Sn2 S1 1_454 5_656 180.00(5)
S1 Sn2 S1 1_455 5_656 83.20(4)
S1 Sn2 S1 1_454 5_655 83.20(4)
S1 Sn2 S1 1_455 5_655 180.0
S1 Sn2 S1 5_656 5_655 96.80(4)
S1 Sn2 S2 1_454 5 94.64(4)
S1 Sn2 S2 1_455 5 94.64(4)
S1 Sn2 S2 5_656 5 85.36(4)
S1 Sn2 S2 5_655 5 85.36(4)
S1 Sn2 S2 1_454 . 85.36(4)
S1 Sn2 S2 1_455 . 85.36(4)
S1 Sn2 S2 5_656 . 94.64(4)
S1 Sn2 S2 5_655 . 94.64(4)
S2 Sn2 S2 5 . 180.00(2)
Sn2 S1 Sn2 1_656 1_655 96.80(4)
Sn2 S1 Tb1 1_656 7_665 100.76(4)
Sn2 S1 Tb1 1_655 7_665 100.76(4)
Sn2 S1 Tb1 1_656 . 128.44(3)
Sn2 S1 Tb1 1_655 . 128.44(3)
Tb1 S1 Tb1 7_665 . 94.21(4)
Sn2 S2 Tb1 . 7_565 98.70(4)
Sn2 S2 Tb1 . 7_564 98.70(4)
Tb1 S2 Tb1 7_565 7_564 82.19(4)
Sn2 S2 Tb1 . . 108.92(3)
Tb1 S2 Tb1 7_565 . 92.42(2)
Tb1 S2 Tb1 7_564 . 152.36(4)
Sn2 S2 Tb1 . 1_554 108.92(3)
Tb1 S2 Tb1 7_565 1_554 152.36(4)
Tb1 S2 Tb1 7_564 1_554 92.42(2)
Tb1 S2 Tb1 . 1_554 79.84(4)
Tb1 S3 Tb1 5_655 . 180.000(11)
Tb1 S3 Tb1 5_655 5_656 88.258(16)
Tb1 S3 Tb1 . 5_656 91.742(16)
Tb1 S3 Tb1 5_655 1_554 91.742(16)
Tb1 S3 Tb1 . 1_554 88.258(16)
Tb1 S3 Tb1 5_656 1_554 180.000(12)

loop_
_geom_bond_atom_site_label_1
_geom_bond_atom_site_label_2
_geom_bond_site_symmetry_2
_geom_bond_distance
Tb1 S3 . 2.7328(4)
Tb1 S3 1_556 2.7328(4)
Tb1 S1 7_565 2.8381(12)
Tb1 S2 7_666 2.8948(10)
Tb1 S2 7_665 2.8948(10)
Tb1 S1 . 2.9359(15)
Tb1 S2 . 2.9653(12)
Tb1 S2 1_556 2.9653(12)
Tb1 Tb1 1_554 3.8056(8)
Tb1 Tb1 1_556 3.8056(8)
Tb1 Tb1 5_656 3.9231(7)
Sn2 S1 1_454 2.5445(9)
Sn2 S1 1_455 2.5445(9)
Sn2 S1 5_656 2.5445(9)
Sn2 S1 5_655 2.5445(9)
Sn2 S2 5 2.5686(12)
Sn2 S2 . 2.5686(12)
S1 Sn2 1_656 2.5445(9)
S1 Sn2 1_655 2.5445(9)
S1 Tb1 7_665 2.8381(12)
S2 Tb1 7_565 2.8948(10)
S2 Tb1 7_564 2.8948(10)
S2 Tb1 1_554 2.9653(12)
S3 Tb1 5_655 2.7328(4)
S3 Tb1 5_656 2.7328(4)
S3 Tb1 1_554 2.7328(4)
